data_1559381
loop_
_publ_author_name
'Antonio, Alexandra M.'
'Korman, Kyle J.'
'Yap, Glenn'
'Bloch, Eric D.'

_publ_section_title
;
 Porous metal-organic alloys based on soluble coordination cages
;
_journal_name_full 'Chemical Science'
_journal_paper_doi 10.1039/D0SC04941G
_journal_year 2020
_chemical_formula_moiety
;
C254 H168 Cu24 N8 O144, 6[C9H19], 6[C8H19], 8[C6H15], 4[C7H17], 16[H2]
;
_chemical_formula_sum 'C432 H616 Cu24 N8 O144'
_chemical_formula_weight 9750.25
_space_group_crystal_system monoclinic
_space_group_IT_number 12
_space_group_name_Hall '-C 2y'
_space_group_name_H-M_alt 'C 1 2/m 1'
_atom_sites_solution_hydrogens geom
_atom_sites_solution_primary iterative
_atom_sites_solution_secondary difmap
_audit_creation_method SHELXL-2018/3
_audit_update_record
;
2020-07-23 deposited with the CCDC.	2020-10-19 downloaded from the CCDC.
;
_cell_angle_alpha 90
_cell_angle_beta 106.633(3)
_cell_angle_gamma 90
_cell_formula_units_Z 2
_cell_length_a 38.1865(15)
_cell_length_b 30.1168(12)
_cell_length_c 26.1698(11)
_cell_measurement_reflns_used 9911
_cell_measurement_temperature 150(2)
_cell_measurement_theta_max 57.56
_cell_measurement_theta_min 2.34
_cell_volume 28837(2)
_computing_cell_refinement 'Bruker SAINT'
_computing_data_collection 'Bruker APEX2'
_computing_data_reduction 'Bruker SAINT'
_computing_molecular_graphics 'Bruker SHELXTL'
_computing_publication_material 'Bruker SHELXTL'
_computing_structure_refinement 'SHELXL-2018/3 (Sheldrick, 2018)'
_computing_structure_solution 'SHELXS-97 (Sheldrick 2008)'
_diffrn_ambient_temperature 150(2)
_diffrn_detector_area_resol_mean 8.33
_diffrn_measured_fraction_theta_full 0.990
_diffrn_measured_fraction_theta_max 0.990
_diffrn_measurement_device_type 'Bruker AXS APEX diffractometer'
_diffrn_measurement_method '\f and \w scans'
_diffrn_radiation_type CuK\a
_diffrn_radiation_wavelength 1.54178
_diffrn_reflns_av_R_equivalents 0.0996
_diffrn_reflns_av_unetI/netI 0.0800
_diffrn_reflns_Laue_measured_fraction_full 0.990
_diffrn_reflns_Laue_measured_fraction_max 0.990
_diffrn_reflns_limit_h_max 42
_diffrn_reflns_limit_h_min -42
_diffrn_reflns_limit_k_max 33
_diffrn_reflns_limit_k_min -33
_diffrn_reflns_limit_l_max 28
_diffrn_reflns_limit_l_min -29
_diffrn_reflns_number 128531
_diffrn_reflns_point_group_measured_fraction_full 0.990
_diffrn_reflns_point_group_measured_fraction_max 0.990
_diffrn_reflns_theta_full 59.387
_diffrn_reflns_theta_max 59.387
_diffrn_reflns_theta_min 2.344
_exptl_absorpt_coefficient_mu 1.496
_exptl_absorpt_correction_T_max 0.7516
_exptl_absorpt_correction_T_min 0.5736
_exptl_absorpt_correction_type multi-scan
_exptl_absorpt_process_details
; 
PROBLEM: The value of sine(theta_max)/wavelength is less than 0.575 
RESPONSE: As in similar MOPs, this compound consistently deposits 
As weakly diffracting crystals. 
;
_exptl_crystal_colour blue
_exptl_crystal_density_diffrn 1.123
_exptl_crystal_description block
_exptl_crystal_F_000 10224
_exptl_crystal_size_max 0.221
_exptl_crystal_size_mid 0.184
_exptl_crystal_size_min 0.162
_refine_diff_density_max 1.351
_refine_diff_density_min -1.113
_refine_diff_density_rms 0.103
_refine_ls_extinction_method none
_refine_ls_goodness_of_fit_ref 1.156
_refine_ls_hydrogen_treatment constr
_refine_ls_matrix_type full
_refine_ls_number_parameters 997
_refine_ls_number_reflns 21271
_refine_ls_number_restraints 1781
_refine_ls_restrained_S_all 1.125
_refine_ls_R_factor_all 0.1381
_refine_ls_R_factor_gt 0.0980
_refine_ls_shift/su_max 0.001
_refine_ls_shift/su_mean 0.000
_refine_ls_structure_factor_coef Fsqd
_refine_ls_weighting_details 'w=1/[\s^2^(Fo^2^)+(0.2000P)^2^] where P=(Fo^2^+2Fc^2^)/3'
_refine_ls_weighting_scheme calc
_refine_ls_wR_factor_gt 0.2821
_refine_ls_wR_factor_ref 0.3341
_reflns_Friedel_coverage 0.000
_reflns_number_gt 12370
_reflns_number_total 21271
_reflns_threshold_expression 'I > 2\s(I)'
_cod_data_source_file d0sc04941g2.cif
_cod_data_source_block eric333
_cod_original_sg_symbol_H-M 'C 2/m'
_cod_database_code 1559381
_shelx_shelxl_version_number 2018/3
_shelx_space_group_comment
; 
The symmetry employed for this shelxl refinement is uniquely defined 
by the following loop, which should always be used as a source of 
symmetry information in preference to the above space-group names. 
They are only intended as comments. 
;
_shelx_estimated_absorpt_t_min 0.733
_shelx_estimated_absorpt_t_max 0.794

loop_
_space_group_symop_operation_xyz
'x, y, z'
'-x, y, -z'
'x+1/2, y+1/2, z'
'-x+1/2, y+1/2, -z'
'-x, -y, -z'
'x, -y, z'
'-x+1/2, -y+1/2, -z'
'x+1/2, -y+1/2, z'

loop_
_atom_site_label
_atom_site_type_symbol
_atom_site_fract_x
_atom_site_fract_y
_atom_site_fract_z
_atom_site_U_iso_or_equiv
_atom_site_adp_type
_atom_site_occupancy
_atom_site_site_symmetry_order
_atom_site_calc_flag
_atom_site_refinement_flags_posn
_atom_site_refinement_flags_adp
_atom_site_refinement_flags_occupancy
_atom_site_disorder_assembly
_atom_site_disorder_group
Cu1 Cu 0.500000 0.23649(5) 0.500000 0.0720(5) Uani 1 2 d DS TU P . .
Cu2 Cu 0.500000 0.14908(5) 0.500000 0.0788(5) Uani 1 2 d DS TU P . .
Cu3 Cu 0.32596(2) 0.36611(3) 0.53349(5) 0.0619(3) Uani 1 1 d D U . . .
Cu4 Cu 0.26894(2) 0.32201(3) 0.54631(5) 0.0641(3) Uani 1 1 d D U . . .
Cu5 Cu 0.45796(4) 0.500000 0.77807(7) 0.0702(4) Uani 1 2 d S TU P . .
Cu6 Cu 0.44422(4) 0.500000 0.87100(7) 0.0707(5) Uani 1 2 d S TU P . .
Cu7 Cu 0.63412(3) 0.63128(4) 0.74562(5) 0.0762(4) Uani 1 1 d . U . . .
Cu8 Cu 0.67604(3) 0.67576(4) 0.82706(5) 0.0837(4) Uani 1 1 d . U . . .
O1 O 0.500000 0.3073(3) 0.500000 0.159(6) Uani 1 2 d S T P . .
O2 O 0.500000 0.0774(3) 0.500000 0.114(3) Uani 1 2 d S T P . .
O3 O 0.4609(5) 0.500000 0.6968(5) 0.158(5) Uani 1 2 d S T P . .
O4 O 0.4371(3) 0.500000 0.9486(4) 0.113(3) Uani 1 2 d S T P . .
O5 O 0.5990(2) 0.5927(3) 0.6824(4) 0.148(3) Uani 1 1 d . . . . .
O6 O 0.70990(19) 0.7112(3) 0.8956(3) 0.118(2) Uani 1 1 d . . . . .
O1_1 O 0.45695(12) 0.22986(16) 0.5260(2) 0.0757(15) Uani 1 1 d . U . . .
O2_1 O 0.45703(14) 0.15536(16) 0.5263(3) 0.0847(17) Uani 1 1 d . U . . .
O3_1 O 0.34911(12) 0.30803(15) 0.5423(2) 0.0743(15) Uani 1 1 d . U . . .
O4_1 O 0.30182(11) 0.27041(15) 0.5549(2) 0.0675(13) Uani 1 1 d . U . . .
O5_1 O 0.34829(15) 0.11135(17) 0.5783(3) 0.100(2) Uani 1 1 d . U . . .
C1_1 C 0.44316(18) 0.1929(2) 0.5295(4) 0.075(2) Uani 1 1 d . U . . .
C2_1 C 0.38984(17) 0.2312(2) 0.5457(3) 0.0635(18) Uani 1 1 d . U . . .
H2_1 H 0.400691 0.258659 0.540882 0.076 Uiso 1 1 calc R U . . .
C3_1 C 0.40788(18) 0.1924(2) 0.5452(3) 0.066(2) Uani 1 1 d . U . . .
C4_1 C 0.3938(2) 0.1527(2) 0.5560(4) 0.077(2) Uani 1 1 d . U . . .
H4_1 H 0.407054 0.125968 0.556319 0.092 Uiso 1 1 calc R U . . .
C5_1 C 0.3594(2) 0.1518(2) 0.5667(4) 0.077(2) Uani 1 1 d . U . . .
C6_1 C 0.33998(19) 0.1908(2) 0.5621(3) 0.069(2) Uani 1 1 d . U . . .
H6_1 H 0.315762 0.190246 0.565089 0.083 Uiso 1 1 calc R U . . .
C7_1 C 0.35478(18) 0.2302(2) 0.5535(3) 0.0638(18) Uani 1 1 d . U . . .
C8_1 C 0.33306(18) 0.2735(2) 0.5488(3) 0.068(2) Uani 1 1 d . U . . .
C9_1 C 0.3168(2) 0.1100(3) 0.5992(5) 0.103(3) Uani 1 1 d . U . . .
H9A_1 H 0.294159 0.116339 0.570291 0.124 Uiso 1 1 calc R U . . .
H9B_1 H 0.319399 0.132676 0.627368 0.124 Uiso 1 1 calc R U . . .
C10_1 C 0.3147(3) 0.0648(3) 0.6215(6) 0.135(4) Uani 1 1 d . U . . .
H10A_1 H 0.338057 0.057583 0.648364 0.162 Uiso 1 1 calc R U . . .
H10B_1 H 0.310203 0.042402 0.592701 0.162 Uiso 1 1 calc R U . . .
C11_1 C 0.2818(6) 0.0639(8) 0.6489(13) 0.281(12) Uani 1 1 d . U . . .
O1_2 O 0.32748(15) 0.3562(2) 0.2875(2) 0.0861(17) Uani 1 1 d . U . . .
O2_2 O 0.29136(15) 0.3174(2) 0.2187(3) 0.0921(18) Uani 1 1 d . U . . .
O3_2 O 0.30286(13) 0.35033(17) 0.4585(2) 0.0751(14) Uani 1 1 d . U . . .
O4_2 O 0.25510(12) 0.31441(15) 0.4693(2) 0.0677(13) Uani 1 1 d . U . . .
O5_2 O 0.18864(17) 0.2647(3) 0.2797(3) 0.121(3) Uani 1 1 d . U . . .
C1_2 C 0.3005(2) 0.3322(3) 0.2657(3) 0.073(2) Uani 1 1 d . U . . .
C2_2 C 0.28491(19) 0.3319(2) 0.3527(3) 0.069(2) Uani 1 1 d . U . . .
H2_2 H 0.306771 0.348004 0.368214 0.082 Uiso 1 1 calc R U . . .
C3_2 C 0.2747(2) 0.3218(3) 0.2984(3) 0.0680(19) Uani 1 1 d . U . . .
C4_2 C 0.2426(2) 0.2983(3) 0.2752(4) 0.082(2) Uani 1 1 d . U . . .
H4_2 H 0.235761 0.290939 0.238367 0.098 Uiso 1 1 calc R U . . .
C5_2 C 0.2205(2) 0.2860(3) 0.3073(4) 0.081(2) Uani 1 1 d . U . . .
C6_2 C 0.2309(2) 0.2941(2) 0.3608(4) 0.071(2) Uani 1 1 d . U . . .
H6_2 H 0.216555 0.283444 0.382468 0.085 Uiso 1 1 calc R U . . .
C7_2 C 0.26321(18) 0.3185(2) 0.3836(3) 0.0652(19) Uani 1 1 d . U . . .
C8_2 C 0.27562(18) 0.3278(2) 0.4439(3) 0.0571(17) Uani 1 1 d . U . . .
C9_2 C 0.1618(3) 0.2583(5) 0.3070(5) 0.131(4) Uani 1 1 d . U . . .
H9A_2 H 0.160728 0.284715 0.329064 0.158 Uiso 1 1 calc R U . . .
H9B_2 H 0.168159 0.232205 0.330851 0.158 Uiso 1 1 calc R U . . .
C10_2 C 0.1238(4) 0.2509(8) 0.2651(8) 0.232(10) Uani 1 1 d . U . . .
O1_3 O 0.29520(12) 0.41887(15) 0.5258(2) 0.0736(14) Uani 1 1 d . U . . .
O2_3 O 0.24704(13) 0.38238(15) 0.5363(2) 0.0779(16) Uani 1 1 d . U . . .
O5_3 O 0.1523(2) 0.500000 0.5198(6) 0.147(5) Uani 1 2 d S TU P . .
C1_3 C 0.2632(2) 0.4165(2) 0.5303(4) 0.075(2) Uani 1 1 d . U . . .
C2_3 C 0.2610(3) 0.500000 0.5254(5) 0.066(3) Uani 1 2 d S TU P . .
H2_3 H 0.285750 0.500000 0.524892 0.080 Uiso 1 2 calc R U P . .
C3_3 C 0.24307(19) 0.4601(2) 0.5258(4) 0.073(2) Uani 1 1 d . U . . .
C4_3 C 0.2059(2) 0.4595(3) 0.5231(4) 0.091(3) Uani 1 1 d . U . . .
H4_3 H 0.193106 0.432282 0.522015 0.109 Uiso 1 1 calc R U . . .
C5_3 C 0.1883(3) 0.500000 0.5223(7) 0.106(4) Uani 1 2 d S TU P . .
C9_3 C 0.1268(7) 0.4645(8) 0.4943(16) 0.164(11) Uani 0.5 1 d . U P . .
O1_4 O 0.33946(13) 0.37392(17) 0.6108(2) 0.0740(14) Uani 1 1 d . U . . .
O2_4 O 0.29121(14) 0.33720(18) 0.6214(2) 0.0825(16) Uani 1 1 d . U . . .
O3_4 O 0.41992(14) 0.45450(19) 0.7608(2) 0.0810(15) Uani 1 1 d . U . . .
O4_4 O 0.40769(15) 0.4547(2) 0.8402(2) 0.0848(16) Uani 1 1 d . U . . .
O5_4 O 0.3087(3) 0.3448(4) 0.8209(4) 0.205(5) Uani 1 1 d . U . . .
C1_4 C 0.3189(2) 0.3597(3) 0.6370(3) 0.074(2) Uani 1 1 d . U . . .
C2_4 C 0.3616(2) 0.3978(3) 0.7181(3) 0.075(2) Uani 1 1 d . U . . .
H2_4 H 0.374525 0.409944 0.695260 0.090 Uiso 1 1 calc R U . . .
C3_4 C 0.3329(2) 0.3692(3) 0.6972(4) 0.084(2) Uani 1 1 d . U . . .
C4_4 C 0.3137(4) 0.3509(4) 0.7302(5) 0.129(4) Uani 1 1 d . U . . .
H4_4 H 0.293292 0.332052 0.716197 0.155 Uiso 1 1 calc R U . . .
C5_4 C 0.3254(4) 0.3612(4) 0.7839(5) 0.139(4) Uani 1 1 d . U . . .
C6_4 C 0.3539(3) 0.3920(4) 0.8048(4) 0.110(3) Uani 1 1 d . U . . .
H6_4 H 0.360251 0.400462 0.841240 0.132 Uiso 1 1 calc R U . . .
C7_4 C 0.3722(2) 0.4092(3) 0.7715(3) 0.077(2) Uani 1 1 d . U . . .
C8_4 C 0.40183(19) 0.4431(3) 0.7924(3) 0.077(2) Uani 1 1 d . U . . .
O1_5 O 0.49499(13) 0.54592(19) 0.8095(2) 0.0783(15) Uani 1 1 d . U . . .
O2_5 O 0.48240(14) 0.54566(19) 0.8887(2) 0.0814(15) Uani 1 1 d . U . . .
O3_5 O 0.60156(16) 0.6245(2) 0.7907(3) 0.0894(17) Uani 1 1 d . U . . .
O4_5 O 0.63704(17) 0.6622(2) 0.8599(3) 0.0978(19) Uani 1 1 d . U . . .
O5_5 O 0.5777(2) 0.6493(3) 1.0029(3) 0.130(3) Uani 1 1 d . U . . .
C1_5 C 0.49984(18) 0.5565(3) 0.8553(3) 0.0678(19) Uani 1 1 d . U . . .
C2_5 C 0.5539(2) 0.6013(3) 0.8482(4) 0.078(2) Uani 1 1 d . U . . .
H2_5 H 0.549258 0.590743 0.812640 0.093 Uiso 1 1 calc R U . . .
C3_5 C 0.5313(2) 0.5898(3) 0.8783(4) 0.079(2) Uani 1 1 d . U . . .
C4_5 C 0.5384(2) 0.6045(3) 0.9298(4) 0.092(3) Uani 1 1 d . U . . .
H4_5 H 0.522760 0.595997 0.950609 0.111 Uiso 1 1 calc R U . . .
C5_5 C 0.5681(3) 0.6316(3) 0.9518(4) 0.096(3) Uani 1 1 d . U . . .
C6_5 C 0.5905(2) 0.6434(3) 0.9204(4) 0.091(3) Uani 1 1 d . U . . .
H6_5 H 0.610827 0.662317 0.934756 0.109 Uiso 1 1 calc R U . . .
C7_5 C 0.5838(2) 0.6288(3) 0.8705(4) 0.083(2) Uani 1 1 d . U . . .
C8_5 C 0.6101(2) 0.6377(3) 0.8365(4) 0.080(2) Uani 1 1 d . U . . .
C9_5 C 0.5558(4) 0.6395(6) 1.0380(6) 0.149(5) Uani 1 1 d . U . . .
H9A_5 H 0.558455 0.607859 1.048597 0.179 Uiso 1 1 calc R U . . .
H9B_5 H 0.529673 0.645344 1.019638 0.179 Uiso 1 1 calc R U . . .
C10_5 C 0.5684(5) 0.6684(7) 1.0858(6) 0.181(6) Uani 1 1 d . U . . .
H10A_5 H 0.573669 0.698045 1.073435 0.217 Uiso 1 1 calc R U . . .
H10B_5 H 0.591973 0.656229 1.108001 0.217 Uiso 1 1 calc R U . . .
C11_5 C 0.5406(8) 0.6763(11) 1.1275(12) 0.312(14) Uani 1 1 d . U . . .
O1_6 O 0.61328(16) 0.6893(2) 0.7223(3) 0.0876(16) Uani 1 1 d . U . . .
O2_6 O 0.64868(18) 0.7271(2) 0.7924(3) 0.0958(18) Uani 1 1 d . U . . .
O3_6 O 0.53163(15) 0.76967(18) 0.5718(3) 0.0859(17) Uani 1 1 d . U . . .
O4_6 O 0.53216(16) 0.84474(19) 0.5732(3) 0.0925(18) Uani 1 1 d . U . . .
O5_6 O 0.6087(4) 0.8859(3) 0.7543(5) 0.220(6) Uani 1 1 d . U . . .
C1_6 C 0.6247(2) 0.7233(3) 0.7465(4) 0.078(2) Uani 1 1 d . U . . .
C2_6 C 0.5829(2) 0.7666(3) 0.6726(4) 0.084(2) Uani 1 1 d . U . . .
H2_6 H 0.576423 0.739288 0.654166 0.101 Uiso 1 1 calc R U . . .
C3_6 C 0.6064(2) 0.7678(3) 0.7216(4) 0.079(2) Uani 1 1 d . U . . .
C4_6 C 0.6165(3) 0.8081(4) 0.7488(6) 0.121(4) Uani 1 1 d . U . . .
H4_6 H 0.633575 0.808527 0.783245 0.145 Uiso 1 1 calc R U . . .
C5_6 C 0.6011(4) 0.8468(4) 0.7247(7) 0.138(4) Uani 1 1 d . U . . .
C6_6 C 0.5779(3) 0.8464(3) 0.6767(6) 0.110(3) Uani 1 1 d . U . . .
H6_6 H 0.567655 0.873528 0.660770 0.131 Uiso 1 1 calc R U . . .
C7_6 C 0.5681(2) 0.8073(3) 0.6491(4) 0.080(2) Uani 1 1 d . U . . .
C8_6 C 0.54192(19) 0.8065(3) 0.5919(4) 0.073(2) Uani 1 1 d . U . . .
C9_6 C 0.2780(8) 0.3141(8) 0.7965(9) 0.286(13) Uani 1 1 d . U . . .
O1_7 O 0.66193(17) 0.5803(2) 0.7813(3) 0.0893(16) Uani 1 1 d . U . . .
O2_7 O 0.69770(16) 0.6180(2) 0.8506(3) 0.0909(17) Uani 1 1 d . U . . .
O5_7 O 0.7737(4) 0.500000 0.9678(6) 0.176(6) Uani 1 2 d S TU P . .
C1_7 C 0.6859(3) 0.5838(3) 0.8247(4) 0.081(2) Uani 1 1 d . U . . .
C2_7 C 0.6899(3) 0.500000 0.8239(5) 0.086(3) Uani 1 2 d S TU P . .
H2_7 H 0.672417 0.500000 0.789733 0.103 Uiso 1 2 calc R U P . .
C3_7 C 0.7036(3) 0.5396(3) 0.8505(4) 0.089(2) Uani 1 1 d . U . . .
C4_7 C 0.7309(3) 0.5399(4) 0.8956(5) 0.109(3) Uani 1 1 d . U . . .
H4_7 H 0.740329 0.567231 0.911830 0.131 Uiso 1 1 calc R U . . .
C5_7 C 0.7456(5) 0.500000 0.9187(8) 0.120(5) Uani 1 2 d S TU P . .
O1A_8 O 0.2229(7) 0.2938(10) 0.5604(10) 0.0717(17) Uani 0.530(6) 1 d D U P A 1
N1A_8 N 0.1889(3) 0.2864(4) 0.6268(6) 0.0807(16) Uani 0.530(6) 1 d D U P A 1
C1A_8 C 0.2196(4) 0.2988(5) 0.6127(7) 0.0775(16) Uani 0.530(6) 1 d D U P A 1
H1A_8 H 0.239553 0.311286 0.639285 0.093 Uiso 0.530(6) 1 calc R U P A 1
C2A_8 C 0.1559(5) 0.2600(8) 0.5821(9) 0.087(2) Uani 0.530(6) 1 d D U P A 1
H2AA_8 H 0.135939 0.253329 0.597469 0.130 Uiso 0.530(6) 1 calc R U P A 1
H2AB_8 H 0.146796 0.278848 0.550557 0.130 Uiso 0.530(6) 1 calc R U P A 1
H2AC_8 H 0.165560 0.232306 0.571904 0.130 Uiso 0.530(6) 1 calc R U P A 1
C3A_8 C 0.1872(4) 0.2936(6) 0.6798(7) 0.091(2) Uani 0.530(6) 1 d . U P A 1
H3AA_8 H 0.163720 0.282989 0.683112 0.137 Uiso 0.530(6) 1 calc R U P A 1
H3AB_8 H 0.207136 0.277341 0.704805 0.137 Uiso 0.530(6) 1 calc R U P A 1
H3AC_8 H 0.189740 0.325384 0.687993 0.137 Uiso 0.530(6) 1 calc R U P A 1
O1B_8 O 0.2203(8) 0.2945(11) 0.5688(11) 0.0717(17) Uani 0.470(6) 1 d . U P A 2
N1B_8 N 0.1700(4) 0.3081(5) 0.5897(7) 0.0807(16) Uani 0.470(6) 1 d . U P A 2
C1B_8 C 0.1962(4) 0.3211(6) 0.5699(8) 0.0775(16) Uani 0.470(6) 1 d . U P A 2
H1B_8 H 0.196470 0.350492 0.556718 0.093 Uiso 0.470(6) 1 calc R U P A 2
C2B_8 C 0.1648(6) 0.2634(9) 0.6023(10) 0.087(2) Uani 0.470(6) 1 d . U P A 2
H2BA_8 H 0.143767 0.261307 0.616492 0.104 Uiso 0.470(6) 1 calc R U P A 2
H2BB_8 H 0.160411 0.245176 0.570027 0.104 Uiso 0.470(6) 1 calc R U P A 2
H2BC_8 H 0.186750 0.252646 0.629086 0.104 Uiso 0.470(6) 1 calc R U P A 2
C3B_8 C 0.1439(5) 0.3369(7) 0.5963(9) 0.091(2) Uani 0.470(6) 1 d . U P A 2
H3BA_8 H 0.126906 0.320926 0.611489 0.137 Uiso 0.470(6) 1 calc R U P A 2
H3BB_8 H 0.155660 0.360876 0.620384 0.137 Uiso 0.470(6) 1 calc R U P A 2
H3BC_8 H 0.130544 0.349375 0.561610 0.137 Uiso 0.470(6) 1 calc R U P A 2
O1_9 O 0.3726(2) 0.3956(3) 0.5133(4) 0.166(3) Uani 1 1 d G U . B 2
N1_9 N 0.40639(18) 0.3736(3) 0.4578(3) 0.185(3) Uani 1 1 d G U . B 2
C1_9 C 0.38117(18) 0.3681(2) 0.4850(4) 0.177(3) Uani 1 1 d G U . B 2
H1_9 H 0.369161 0.340119 0.481643 0.212 Uiso 1 1 calc R U . B 2
C2_9 C 0.4260(4) 0.4153(3) 0.4608(6) 0.200(3) Uani 1 1 d G U . B 2
H2A_9 H 0.442927 0.413393 0.438911 0.299 Uiso 1 1 calc R U . B 2
H2B_9 H 0.408531 0.439429 0.447546 0.299 Uiso 1 1 calc R U . B 2
H2C_9 H 0.439791 0.421267 0.497919 0.299 Uiso 1 1 calc R U . B 2
C3_9 C 0.4147(3) 0.3385(4) 0.4251(5) 0.193(3) Uani 1 1 d G U . B 2
H3A_9 H 0.433439 0.348877 0.408953 0.289 Uiso 1 1 calc R U . B 2
H3B_9 H 0.423808 0.312448 0.447365 0.289 Uiso 1 1 calc R U . B 2
H3C_9 H 0.392541 0.330568 0.396973 0.289 Uiso 1 1 calc R U . B 2

loop_
_atom_site_aniso_label
_atom_site_aniso_U_11
_atom_site_aniso_U_22
_atom_site_aniso_U_33
_atom_site_aniso_U_23
_atom_site_aniso_U_13
_atom_site_aniso_U_12
Cu1 0.0554(8) 0.0508(8) 0.1236(14) 0.000 0.0476(9) 0.000
Cu2 0.0663(9) 0.0511(8) 0.1359(16) 0.000 0.0564(10) 0.000
Cu3 0.0511(5) 0.0497(5) 0.0986(8) -0.0072(5) 0.0437(6) -0.0091(4)
Cu4 0.0522(5) 0.0529(6) 0.1016(9) -0.0056(5) 0.0451(6) -0.0085(4)
Cu5 0.0559(8) 0.0848(10) 0.0811(11) 0.000 0.0376(8) 0.000
Cu6 0.0569(8) 0.0836(10) 0.0827(11) 0.000 0.0376(8) 0.000
Cu7 0.0710(7) 0.0785(8) 0.0874(9) -0.0056(6) 0.0362(6) -0.0204(5)
Cu8 0.0764(7) 0.0914(9) 0.0916(9) -0.0115(7) 0.0377(7) -0.0253(6)
O1 0.267(16) 0.065(6) 0.188(13) 0.000 0.132(12) 0.000
O2 0.109(6) 0.060(5) 0.196(11) 0.000 0.083(7) 0.000
O3 0.298(17) 0.095(7) 0.127(9) 0.000 0.134(11) 0.000
O4 0.127(8) 0.141(8) 0.082(7) 0.000 0.048(6) 0.000
O5 0.099(5) 0.162(8) 0.173(8) -0.084(7) 0.023(5) -0.012(5)
O6 0.105(5) 0.141(6) 0.114(6) -0.035(5) 0.043(4) -0.047(4)
O1_1 0.055(3) 0.056(3) 0.130(5) -0.001(3) 0.049(3) -0.002(2)
O2_1 0.071(3) 0.053(3) 0.148(5) 0.005(3) 0.061(3) 0.002(2)
O3_1 0.057(3) 0.052(3) 0.131(5) -0.004(3) 0.054(3) -0.009(2)
O4_1 0.053(3) 0.058(3) 0.106(4) 0.001(2) 0.046(3) -0.009(2)
O5_1 0.082(3) 0.057(3) 0.186(6) 0.018(3) 0.076(4) -0.005(3)
C1_1 0.044(3) 0.048(4) 0.138(7) -0.002(4) 0.032(4) 0.000(3)
C2_1 0.048(3) 0.062(4) 0.089(5) 0.000(4) 0.035(4) -0.006(3)
C3_1 0.053(4) 0.045(4) 0.114(6) 0.004(3) 0.044(4) -0.003(3)
C4_1 0.061(4) 0.056(4) 0.123(7) 0.001(4) 0.042(5) 0.000(3)
C5_1 0.062(4) 0.055(4) 0.127(7) 0.007(4) 0.048(4) -0.003(3)
C6_1 0.054(4) 0.061(4) 0.102(6) 0.004(4) 0.037(4) -0.005(3)
C7_1 0.052(4) 0.051(4) 0.098(6) 0.003(3) 0.036(4) -0.003(3)
C8_1 0.064(4) 0.052(4) 0.109(6) -0.024(4) 0.058(4) -0.011(3)
C9_1 0.080(5) 0.070(5) 0.175(9) 0.014(6) 0.062(6) -0.010(4)
C10_1 0.113(8) 0.077(6) 0.234(14) 0.023(7) 0.083(9) -0.005(6)
C11_1 0.190(17) 0.23(2) 0.44(3) 0.15(2) 0.11(2) 0.013(16)
O1_2 0.081(3) 0.098(4) 0.090(4) -0.013(3) 0.041(3) -0.037(3)
O2_2 0.073(3) 0.112(5) 0.095(5) -0.015(4) 0.031(3) -0.033(3)
O3_2 0.065(3) 0.074(3) 0.101(4) -0.008(3) 0.047(3) -0.018(3)
O4_2 0.053(2) 0.061(3) 0.100(4) 0.005(3) 0.039(3) -0.006(2)
O5_2 0.086(4) 0.178(7) 0.105(5) -0.020(5) 0.038(4) -0.068(4)
C1_2 0.077(5) 0.077(5) 0.065(5) -0.002(4) 0.022(4) -0.024(4)
C2_2 0.054(4) 0.057(4) 0.100(6) 0.009(4) 0.030(4) -0.004(3)
C3_2 0.062(4) 0.069(4) 0.080(5) 0.000(4) 0.032(4) -0.015(3)
C4_2 0.076(5) 0.092(6) 0.083(6) -0.004(4) 0.032(5) -0.012(4)
C5_2 0.059(4) 0.099(6) 0.089(6) 0.007(5) 0.025(4) -0.026(4)
C6_2 0.065(4) 0.066(4) 0.096(6) 0.011(4) 0.046(4) -0.007(3)
C7_2 0.056(4) 0.055(4) 0.095(6) 0.006(4) 0.037(4) 0.001(3)
C8_2 0.061(4) 0.039(3) 0.087(5) -0.015(3) 0.047(4) -0.009(3)
C9_2 0.092(6) 0.184(11) 0.130(9) -0.006(8) 0.052(6) -0.066(7)
C10_2 0.131(11) 0.37(3) 0.215(18) -0.108(17) 0.076(11) -0.152(14)
O1_3 0.061(3) 0.056(3) 0.118(4) -0.004(3) 0.047(3) -0.004(2)
O2_3 0.065(3) 0.052(3) 0.136(5) -0.012(3) 0.059(3) -0.012(2)
O5_3 0.070(5) 0.093(7) 0.296(15) 0.000 0.083(8) 0.000
C1_3 0.070(4) 0.049(4) 0.125(7) -0.027(4) 0.059(5) -0.011(3)
C2_3 0.055(5) 0.064(6) 0.094(8) 0.000 0.044(5) 0.000
C3_3 0.059(4) 0.058(4) 0.117(6) -0.009(4) 0.050(4) -0.007(3)
C4_3 0.065(4) 0.067(5) 0.156(8) -0.013(5) 0.055(5) -0.010(4)
C5_3 0.064(6) 0.063(7) 0.215(14) 0.000 0.078(8) 0.000
C9_3 0.117(16) 0.106(16) 0.30(3) -0.061(19) 0.11(2) -0.021(13)
O1_4 0.065(3) 0.076(3) 0.093(4) -0.011(3) 0.041(3) -0.018(2)
O2_4 0.068(3) 0.081(3) 0.112(5) -0.019(3) 0.048(3) -0.028(3)
O3_4 0.071(3) 0.102(4) 0.080(4) -0.004(3) 0.037(3) -0.013(3)
O4_4 0.075(3) 0.112(4) 0.074(4) -0.006(3) 0.033(3) -0.016(3)
O5_4 0.259(11) 0.240(10) 0.155(8) -0.054(7) 0.122(8) -0.171(9)
C1_4 0.083(5) 0.070(4) 0.090(6) -0.030(4) 0.056(5) -0.024(4)
C2_4 0.068(4) 0.076(5) 0.089(6) 0.005(4) 0.037(4) -0.003(4)
C3_4 0.080(5) 0.086(5) 0.100(6) -0.011(4) 0.049(5) -0.032(4)
C4_4 0.155(9) 0.133(8) 0.122(9) -0.034(7) 0.074(7) -0.076(7)
C5_4 0.171(9) 0.155(9) 0.111(8) -0.030(7) 0.074(7) -0.096(8)
C6_4 0.119(7) 0.140(8) 0.084(7) -0.017(6) 0.050(6) -0.038(7)
C7_4 0.077(5) 0.091(5) 0.068(5) -0.007(4) 0.029(4) -0.019(4)
C8_4 0.048(4) 0.118(6) 0.069(5) -0.002(5) 0.020(4) 0.002(4)
O1_5 0.063(3) 0.097(4) 0.085(4) -0.004(3) 0.037(3) -0.011(3)
O2_5 0.068(3) 0.091(4) 0.095(4) -0.003(3) 0.041(3) -0.009(3)
O3_5 0.078(3) 0.105(4) 0.091(5) -0.020(3) 0.035(3) -0.032(3)
O4_5 0.090(4) 0.115(5) 0.101(5) -0.012(4) 0.048(4) -0.035(4)
O5_5 0.136(6) 0.161(7) 0.114(6) -0.022(5) 0.070(5) -0.049(5)
C1_5 0.044(3) 0.090(5) 0.074(5) 0.001(4) 0.025(4) -0.003(3)
C2_5 0.068(4) 0.079(5) 0.095(6) 0.001(4) 0.038(4) 0.003(4)
C3_5 0.069(4) 0.083(5) 0.098(6) 0.003(4) 0.043(5) 0.000(4)
C4_5 0.077(5) 0.110(7) 0.105(7) -0.005(5) 0.050(5) -0.010(5)
C5_5 0.092(6) 0.109(7) 0.096(7) -0.028(5) 0.044(5) -0.028(5)
C6_5 0.084(5) 0.107(6) 0.090(7) -0.018(5) 0.039(5) -0.020(5)
C7_5 0.074(5) 0.090(5) 0.096(6) -0.012(5) 0.042(5) -0.018(4)
C8_5 0.075(5) 0.091(5) 0.077(6) 0.001(4) 0.027(4) -0.038(4)
C9_5 0.121(8) 0.218(13) 0.117(9) -0.010(9) 0.047(8) -0.044(9)
C10_5 0.163(12) 0.282(18) 0.108(10) 0.001(11) 0.057(9) -0.029(12)
C11_5 0.27(2) 0.39(3) 0.27(3) 0.02(2) 0.07(2) -0.15(2)
O1_6 0.088(4) 0.085(4) 0.089(4) -0.008(3) 0.025(3) -0.021(3)
O2_6 0.100(4) 0.092(4) 0.100(5) -0.013(4) 0.036(4) -0.013(3)
O3_6 0.075(3) 0.062(3) 0.127(5) 0.003(3) 0.038(3) 0.002(3)
O4_6 0.090(4) 0.070(4) 0.127(5) -0.005(3) 0.047(4) -0.007(3)
O5_6 0.306(15) 0.096(6) 0.199(11) -0.043(7) -0.025(11) 0.018(8)
C1_6 0.085(5) 0.084(6) 0.073(6) -0.004(4) 0.035(5) -0.022(4)
C2_6 0.078(5) 0.083(6) 0.106(7) -0.005(5) 0.050(5) -0.015(4)
C3_6 0.072(5) 0.089(6) 0.087(6) -0.015(5) 0.041(5) -0.016(4)
C4_6 0.111(8) 0.116(8) 0.133(9) -0.023(7) 0.030(7) -0.011(6)
C5_6 0.148(10) 0.079(7) 0.171(12) -0.008(8) 0.019(9) -0.005(7)
C6_6 0.108(7) 0.083(6) 0.136(9) -0.004(6) 0.032(7) 0.012(6)
C7_6 0.076(5) 0.070(5) 0.110(7) -0.003(4) 0.053(5) -0.001(4)
C8_6 0.053(4) 0.057(5) 0.118(7) 0.008(4) 0.041(4) 0.004(3)
C9_6 0.40(3) 0.31(2) 0.206(19) -0.077(17) 0.173(19) -0.24(2)
O1_7 0.085(4) 0.086(4) 0.097(5) 0.003(3) 0.025(4) -0.012(3)
O2_7 0.092(4) 0.091(4) 0.092(4) -0.017(3) 0.030(3) -0.022(3)
O5_7 0.177(13) 0.153(12) 0.160(13) 0.000 -0.012(11) 0.000
C1_7 0.097(6) 0.083(6) 0.074(6) 0.006(5) 0.041(5) -0.024(5)
C2_7 0.076(7) 0.116(10) 0.076(8) 0.000 0.037(6) 0.000
C3_7 0.081(5) 0.101(6) 0.090(6) -0.009(5) 0.034(5) -0.013(5)
C4_7 0.113(8) 0.104(7) 0.109(8) -0.022(6) 0.032(7) -0.014(6)
C5_7 0.103(10) 0.109(11) 0.121(13) 0.000 -0.010(9) 0.000
O1A_8 0.058(3) 0.074(3) 0.102(5) 0.000(3) 0.054(3) -0.012(2)
N1A_8 0.066(3) 0.082(3) 0.109(5) -0.002(3) 0.048(3) -0.014(2)
C1A_8 0.063(3) 0.078(3) 0.107(5) -0.002(3) 0.049(3) -0.013(2)
C2A_8 0.069(4) 0.088(4) 0.112(6) -0.004(4) 0.041(4) -0.017(4)
C3A_8 0.078(4) 0.091(4) 0.115(6) -0.005(4) 0.044(4) -0.011(4)
O1B_8 0.058(3) 0.074(3) 0.102(5) 0.000(3) 0.054(3) -0.012(2)
N1B_8 0.066(3) 0.082(3) 0.109(5) -0.002(3) 0.048(3) -0.014(2)
C1B_8 0.063(3) 0.078(3) 0.107(5) -0.002(3) 0.049(3) -0.013(2)
C2B_8 0.069(4) 0.088(4) 0.112(6) -0.004(4) 0.041(4) -0.017(4)
C3B_8 0.078(4) 0.091(4) 0.115(6) -0.005(4) 0.044(4) -0.011(4)
O1_9 0.134(4) 0.146(5) 0.266(8) 0.006(5) 0.138(5) -0.025(4)
N1_9 0.157(5) 0.159(6) 0.277(8) -0.002(5) 0.125(5) -0.021(4)
C1_9 0.147(5) 0.153(5) 0.273(8) 0.003(5) 0.130(5) -0.023(4)
C2_9 0.174(6) 0.169(7) 0.286(9) -0.002(6) 0.116(6) -0.022(5)
C3_9 0.168(6) 0.163(6) 0.281(9) -0.011(6) 0.119(6) -0.011(5)

loop_
_atom_type_symbol
_atom_type_description
_atom_type_scat_dispersion_real
_atom_type_scat_dispersion_imag
_atom_type_scat_source
C C 0.0181 0.0091 'International Tables Vol C Tables 4.2.6.8 and 6.1.1.4'
Cu Cu -1.9646 0.5888 'International Tables Vol C Tables 4.2.6.8 and 6.1.1.4'
H H 0.0000 0.0000 'International Tables Vol C Tables 4.2.6.8 and 6.1.1.4'
N N 0.0311 0.0180 'International Tables Vol C Tables 4.2.6.8 and 6.1.1.4'
O O 0.0492 0.0322 'International Tables Vol C Tables 4.2.6.8 and 6.1.1.4'

loop_
_geom_angle_atom_site_label_1
_geom_angle_atom_site_label_2
_geom_angle_atom_site_label_3
_geom_angle
_geom_angle_site_symmetry_1
_geom_angle_site_symmetry_3
_geom_angle_publ_flag
O3_6 Cu1 O3_6 169.0(3) 5_666 6_565 ?
O3_6 Cu1 O1_1 88.6(2) 5_666 . ?
O3_6 Cu1 O1_1 90.3(2) 6_565 . ?
O3_6 Cu1 O1_1 90.3(2) 5_666 2_656 ?
O3_6 Cu1 O1_1 88.6(2) 6_565 2_656 ?
O1_1 Cu1 O1_1 168.3(3) . 2_656 ?
O3_6 Cu1 O1 95.52(16) 5_666 . ?
O3_6 Cu1 O1 95.52(16) 6_565 . ?
O1_1 Cu1 O1 95.84(14) . . ?
O1_1 Cu1 O1 95.84(14) 2_656 . ?
O3_6 Cu1 Cu2 84.48(16) 5_666 . ?
O3_6 Cu1 Cu2 84.48(16) 6_565 . ?
O1_1 Cu1 Cu2 84.16(14) . . ?
O1_1 Cu1 Cu2 84.16(14) 2_656 . ?
O1 Cu1 Cu2 180.0 . . ?
O2_1 Cu2 O2_1 168.9(3) 2_656 . ?
O2_1 Cu2 O4_6 88.9(3) 2_656 6_565 ?
O2_1 Cu2 O4_6 90.1(3) . 6_565 ?
O2_1 Cu2 O4_6 90.1(3) 2_656 5_666 ?
O2_1 Cu2 O4_6 88.9(3) . 5_666 ?
O4_6 Cu2 O4_6 169.1(3) 6_565 5_666 ?
O2_1 Cu2 O2 95.53(15) 2_656 . ?
O2_1 Cu2 O2 95.53(15) . . ?
O4_6 Cu2 O2 95.43(17) 6_565 . ?
O4_6 Cu2 O2 95.43(17) 5_666 . ?
O2_1 Cu2 Cu1 84.47(15) 2_656 . ?
O2_1 Cu2 Cu1 84.47(15) . . ?
O4_6 Cu2 Cu1 84.57(17) 6_565 . ?
O4_6 Cu2 Cu1 84.57(17) 5_666 . ?
O2 Cu2 Cu1 180.0 . . ?
O3_1 Cu3 O1_3 169.95(17) . . ?
O3_1 Cu3 O1_4 90.5(2) . . ?
O1_3 Cu3 O1_4 88.9(2) . . ?
O3_1 Cu3 O3_2 87.7(2) . . ?
O1_3 Cu3 O3_2 90.5(2) . . ?
O1_4 Cu3 O3_2 166.62(18) . . ?
O3_1 Cu3 O1_9 91.2(3) . . ?
O1_3 Cu3 O1_9 98.8(3) . . ?
O1_4 Cu3 O1_9 102.1(3) . . ?
O3_2 Cu3 O1_9 91.2(3) . . ?
O3_1 Cu3 Cu4 84.04(12) . . ?
O1_3 Cu3 Cu4 85.92(13) . . ?
O1_4 Cu3 Cu4 84.94(13) . . ?
O3_2 Cu3 Cu4 81.68(13) . . ?
O1_9 Cu3 Cu4 171.5(2) . . ?
O4_2 Cu4 O2_4 167.98(18) . . ?
O4_2 Cu4 O4_1 90.0(2) . . ?
O2_4 Cu4 O4_1 89.4(2) . . ?
O4_2 Cu4 O2_3 89.5(2) . . ?
O2_4 Cu4 O2_3 88.0(3) . . ?
O4_1 Cu4 O2_3 165.31(17) . . ?
O4_2 Cu4 O1A_8 98.2(7) . . ?
O2_4 Cu4 O1A_8 93.6(7) . . ?
O4_1 Cu4 O1A_8 101.6(8) . . ?
O2_3 Cu4 O1A_8 93.0(8) . . ?
O4_2 Cu4 O1B_8 103.1(8) . . ?
O2_4 Cu4 O1B_8 88.7(8) . . ?
O4_1 Cu4 O1B_8 103.1(9) . . ?
O2_3 Cu4 O1B_8 91.3(9) . . ?
O4_2 Cu4 Cu3 85.26(12) . . ?
O2_4 Cu4 Cu3 82.75(14) . . ?
O4_1 Cu4 Cu3 83.68(11) . . ?
O2_3 Cu4 Cu3 81.65(12) . . ?
O1A_8 Cu4 Cu3 173.6(7) . . ?
O1B_8 Cu4 Cu3 169.1(8) . . ?
O3_4 Cu5 O3_4 89.1(3) . 6_565 ?
O3_4 Cu5 O1_5 168.8(2) . . ?
O3_4 Cu5 O1_5 90.1(2) 6_565 . ?
O3_4 Cu5 O1_5 90.1(2) . 6_565 ?
O3_4 Cu5 O1_5 168.8(2) 6_565 6_565 ?
O1_5 Cu5 O1_5 88.6(3) . 6_565 ?
O3_4 Cu5 O3 91.0(4) . . ?
O3_4 Cu5 O3 91.0(4) 6_565 . ?
O1_5 Cu5 O3 100.2(4) . . ?
O1_5 Cu5 O3 100.2(4) 6_565 . ?
O3_4 Cu5 Cu6 83.20(16) . . ?
O3_4 Cu5 Cu6 83.20(16) 6_565 . ?
O1_5 Cu5 Cu6 85.63(17) . . ?
O1_5 Cu5 Cu6 85.63(17) 6_565 . ?
O3 Cu5 Cu6 171.9(5) . . ?
O4_4 Cu6 O4_4 88.6(4) . 6_565 ?
O4_4 Cu6 O2_5 169.2(2) . . ?
O4_4 Cu6 O2_5 90.2(2) 6_565 . ?
O4_4 Cu6 O2_5 90.2(2) . 6_565 ?
O4_4 Cu6 O2_5 169.2(2) 6_565 6_565 ?
O2_5 Cu6 O2_5 89.1(3) . 6_565 ?
O4_4 Cu6 O4 97.1(3) . . ?
O4_4 Cu6 O4 97.1(3) 6_565 . ?
O2_5 Cu6 O4 93.7(3) . . ?
O2_5 Cu6 O4 93.7(3) 6_565 . ?
O4_4 Cu6 Cu5 85.75(17) . . ?
O4_4 Cu6 Cu5 85.75(17) 6_565 . ?
O2_5 Cu6 Cu5 83.49(17) . . ?
O2_5 Cu6 Cu5 83.49(17) 6_565 . ?
O4 Cu6 Cu5 176.0(3) . . ?
O1_2 Cu7 O1_6 88.8(3) 5_666 . ?
O1_2 Cu7 O1_7 89.4(3) 5_666 . ?
O1_6 Cu7 O1_7 167.8(3) . . ?
O1_2 Cu7 O3_5 169.0(3) 5_666 . ?
O1_6 Cu7 O3_5 90.5(3) . . ?
O1_7 Cu7 O3_5 89.0(3) . . ?
O1_2 Cu7 O5 98.4(3) 5_666 . ?
O1_6 Cu7 O5 97.8(3) . . ?
O1_7 Cu7 O5 94.4(3) . . ?
O3_5 Cu7 O5 92.5(3) . . ?
O1_2 Cu7 Cu8 84.28(18) 5_666 . ?
O1_6 Cu7 Cu8 84.02(19) . . ?
O1_7 Cu7 Cu8 83.8(2) . . ?
O3_5 Cu7 Cu8 84.77(19) . . ?
O5 Cu7 Cu8 176.7(3) . . ?
O2_6 Cu8 O2_7 169.2(3) . . ?
O2_6 Cu8 O4_5 89.7(3) . . ?
O2_7 Cu8 O4_5 89.0(3) . . ?
O2_6 Cu8 O2_2 89.0(3) . 5_666 ?
O2_7 Cu8 O2_2 90.0(3) . 5_666 ?
O4_5 Cu8 O2_2 168.0(3) . 5_666 ?
O2_6 Cu8 O6 96.2(3) . . ?
O2_7 Cu8 O6 94.6(3) . . ?
O4_5 Cu8 O6 95.0(3) . . ?
O2_2 Cu8 O6 96.9(3) 5_666 . ?
O2_6 Cu8 Cu7 84.6(2) . . ?
O2_7 Cu8 Cu7 84.64(19) . . ?
O4_5 Cu8 Cu7 83.5(2) . . ?
O2_2 Cu8 Cu7 84.53(19) 5_666 . ?
O6 Cu8 Cu7 178.3(2) . . ?
C1_1 O1_1 Cu1 122.0(4) . . ?
C1_1 O2_1 Cu2 121.3(4) . . ?
C8_1 O3_1 Cu3 123.0(4) . . ?
C8_1 O4_1 Cu4 121.8(4) . . ?
C5_1 O5_1 C9_1 117.1(6) . . ?
O1_1 C1_1 O2_1 127.0(6) . . ?
O1_1 C1_1 C3_1 117.0(6) . . ?
O2_1 C1_1 C3_1 115.6(6) . . ?
C3_1 C2_1 C7_1 119.2(6) . . ?
C3_1 C2_1 H2_1 120.4 . . ?
C7_1 C2_1 H2_1 120.4 . . ?
C2_1 C3_1 C4_1 121.2(6) . . ?
C2_1 C3_1 C1_1 119.2(6) . . ?
C4_1 C3_1 C1_1 119.6(6) . . ?
C3_1 C4_1 C5_1 119.7(6) . . ?
C3_1 C4_1 H4_1 120.1 . . ?
C5_1 C4_1 H4_1 120.1 . . ?
O5_1 C5_1 C6_1 126.4(6) . . ?
O5_1 C5_1 C4_1 115.4(6) . . ?
C6_1 C5_1 C4_1 118.2(6) . . ?
C7_1 C6_1 C5_1 121.3(6) . . ?
C7_1 C6_1 H6_1 119.3 . . ?
C5_1 C6_1 H6_1 119.3 . . ?
C6_1 C7_1 C2_1 120.0(6) . . ?
C6_1 C7_1 C8_1 120.9(5) . . ?
C2_1 C7_1 C8_1 119.0(6) . . ?
O3_1 C8_1 O4_1 127.1(6) . . ?
O3_1 C8_1 C7_1 116.5(5) . . ?
O4_1 C8_1 C7_1 116.2(6) . . ?
O5_1 C9_1 C10_1 108.4(7) . . ?
O5_1 C9_1 H9A_1 110.0 . . ?
C10_1 C9_1 H9A_1 110.0 . . ?
O5_1 C9_1 H9B_1 110.0 . . ?
C10_1 C9_1 H9B_1 110.0 . . ?
H9A_1 C9_1 H9B_1 108.4 . . ?
C9_1 C10_1 C11_1 109.1(11) . . ?
C9_1 C10_1 H10A_1 109.9 . . ?
C11_1 C10_1 H10A_1 109.9 . . ?
C9_1 C10_1 H10B_1 109.9 . . ?
C11_1 C10_1 H10B_1 109.9 . . ?
H10A_1 C10_1 H10B_1 108.3 . . ?
C1_2 O1_2 Cu7 122.5(5) . 5_666 ?
C1_2 O2_2 Cu8 120.6(5) . 5_666 ?
C8_2 O3_2 Cu3 123.4(5) . . ?
C8_2 O4_2 Cu4 119.6(5) . . ?
C5_2 O5_2 C9_2 117.0(8) . . ?
O1_2 C1_2 O2_2 127.6(7) . . ?
O1_2 C1_2 C3_2 116.5(7) . . ?
O2_2 C1_2 C3_2 115.9(7) . . ?
C7_2 C2_2 C3_2 119.8(7) . . ?
C7_2 C2_2 H2_2 120.1 . . ?
C3_2 C2_2 H2_2 120.1 . . ?
C2_2 C3_2 C4_2 120.5(6) . . ?
C2_2 C3_2 C1_2 119.7(7) . . ?
C4_2 C3_2 C1_2 119.6(7) . . ?
C3_2 C4_2 C5_2 118.6(8) . . ?
C3_2 C4_2 H4_2 120.7 . . ?
C5_2 C4_2 H4_2 120.7 . . ?
C6_2 C5_2 O5_2 125.0(7) . . ?
C6_2 C5_2 C4_2 121.4(7) . . ?
O5_2 C5_2 C4_2 113.6(8) . . ?
C5_2 C6_2 C7_2 119.3(6) . . ?
C5_2 C6_2 H6_2 120.3 . . ?
C7_2 C6_2 H6_2 120.3 . . ?
C2_2 C7_2 C6_2 120.3(8) . . ?
C2_2 C7_2 C8_2 119.3(7) . . ?
C6_2 C7_2 C8_2 120.3(6) . . ?
O3_2 C8_2 O4_2 129.6(7) . . ?
O3_2 C8_2 C7_2 114.2(5) . . ?
O4_2 C8_2 C7_2 115.9(6) . . ?
O5_2 C9_2 C10_2 108.9(10) . . ?
O5_2 C9_2 H9A_2 109.9 . . ?
C10_2 C9_2 H9A_2 109.9 . . ?
O5_2 C9_2 H9B_2 109.9 . . ?
C10_2 C9_2 H9B_2 109.9 . . ?
H9A_2 C9_2 H9B_2 108.3 . . ?
C1_3 O1_3 Cu3 120.9(5) . . ?
C1_3 O2_3 Cu4 124.9(4) . . ?
C5_3 O5_3 C9_3 123.5(11) . . ?
C5_3 O5_3 C9_3 123.5(11) . 6_565 ?
C9_3 O5_3 C9_3 93(3) . 6_565 ?
O2_3 C1_3 O1_3 126.5(6) . . ?
O2_3 C1_3 C3_3 118.2(6) . . ?
O1_3 C1_3 C3_3 115.3(6) . . ?
C3_3 C2_3 C3_3 120.5(8) . 6_565 ?
C3_3 C2_3 H2_3 119.7 . . ?
C3_3 C2_3 H2_3 119.7 6_565 . ?
C2_3 C3_3 C4_3 120.4(7) . . ?
C2_3 C3_3 C1_3 121.0(6) . . ?
C4_3 C3_3 C1_3 118.6(6) . . ?
C5_3 C4_3 C3_3 117.8(7) . . ?
C5_3 C4_3 H4_3 121.1 . . ?
C3_3 C4_3 H4_3 121.1 . . ?
O5_3 C5_3 C4_3 118.6(5) . 6_565 ?
O5_3 C5_3 C4_3 118.6(5) . . ?
C4_3 C5_3 C4_3 122.8(9) 6_565 . ?
C1_4 O1_4 Cu3 120.2(5) . . ?
C1_4 O2_4 Cu4 123.3(5) . . ?
C8_4 O3_4 Cu5 123.2(6) . . ?
C8_4 O4_4 Cu6 120.6(5) . . ?
C5_4 O5_4 C9_6 112.6(11) . . ?
O2_4 C1_4 O1_4 128.6(8) . . ?
O2_4 C1_4 C3_4 117.2(6) . . ?
O1_4 C1_4 C3_4 114.0(7) . . ?
C3_4 C2_4 C7_4 121.6(7) . . ?
C3_4 C2_4 H2_4 119.2 . . ?
C7_4 C2_4 H2_4 119.2 . . ?
C2_4 C3_4 C4_4 120.0(9) . . ?
C2_4 C3_4 C1_4 121.8(7) . . ?
C4_4 C3_4 C1_4 118.0(8) . . ?
C5_4 C4_4 C3_4 117.8(9) . . ?
C5_4 C4_4 H4_4 121.1 . . ?
C3_4 C4_4 H4_4 121.1 . . ?
C4_4 C5_4 O5_4 123.2(10) . . ?
C4_4 C5_4 C6_4 121.9(9) . . ?
O5_4 C5_4 C6_4 114.8(10) . . ?
C7_4 C6_4 C5_4 118.6(9) . . ?
C7_4 C6_4 H6_4 120.7 . . ?
C5_4 C6_4 H6_4 120.7 . . ?
C6_4 C7_4 C2_4 119.9(8) . . ?
C6_4 C7_4 C8_4 119.5(8) . . ?
C2_4 C7_4 C8_4 120.5(7) . . ?
O4_4 C8_4 O3_4 126.8(8) . . ?
O4_4 C8_4 C7_4 116.9(7) . . ?
O3_4 C8_4 C7_4 116.0(7) . . ?
C1_5 O1_5 Cu5 119.1(5) . . ?
C1_5 O2_5 Cu6 120.9(6) . . ?
C8_5 O3_5 Cu7 121.7(5) . . ?
C8_5 O4_5 Cu8 121.5(6) . . ?
C5_5 O5_5 C9_5 119.5(9) . . ?
O1_5 C1_5 O2_5 130.5(7) . . ?
O1_5 C1_5 C3_5 116.1(6) . . ?
O2_5 C1_5 C3_5 113.3(7) . . ?
C3_5 C2_5 C7_5 119.0(8) . . ?
C3_5 C2_5 H2_5 120.5 . . ?
C7_5 C2_5 H2_5 120.5 . . ?
C2_5 C3_5 C4_5 120.3(8) . . ?
C2_5 C3_5 C1_5 119.1(8) . . ?
C4_5 C3_5 C1_5 120.3(7) . . ?
C3_5 C4_5 C5_5 120.5(7) . . ?
C3_5 C4_5 H4_5 119.7 . . ?
C5_5 C4_5 H4_5 119.7 . . ?
C4_5 C5_5 O5_5 126.0(8) . . ?
C4_5 C5_5 C6_5 118.4(9) . . ?
O5_5 C5_5 C6_5 115.6(8) . . ?
C7_5 C6_5 C5_5 121.1(9) . . ?
C7_5 C6_5 H6_5 119.4 . . ?
C5_5 C6_5 H6_5 119.4 . . ?
C6_5 C7_5 C2_5 120.7(7) . . ?
C6_5 C7_5 C8_5 122.2(8) . . ?
C2_5 C7_5 C8_5 116.9(8) . . ?
O3_5 C8_5 O4_5 127.8(7) . . ?
O3_5 C8_5 C7_5 118.5(7) . . ?
O4_5 C8_5 C7_5 113.3(8) . . ?
O5_5 C9_5 C10_5 108.0(11) . . ?
O5_5 C9_5 H9A_5 110.1 . . ?
C10_5 C9_5 H9A_5 110.1 . . ?
O5_5 C9_5 H9B_5 110.1 . . ?
C10_5 C9_5 H9B_5 110.1 . . ?
H9A_5 C9_5 H9B_5 108.4 . . ?
C9_5 C10_5 C11_5 119.8(15) . . ?
C9_5 C10_5 H10A_5 107.4 . . ?
C11_5 C10_5 H10A_5 107.4 . . ?
C9_5 C10_5 H10B_5 107.4 . . ?
C11_5 C10_5 H10B_5 107.4 . . ?
H10A_5 C10_5 H10B_5 106.9 . . ?
C1_6 O1_6 Cu7 122.7(7) . . ?
C1_6 O2_6 Cu8 120.6(6) . . ?
C8_6 O3_6 Cu1 122.1(6) . 5_666 ?
C8_6 O4_6 Cu2 119.7(6) . 5_666 ?
O1_6 C1_6 O2_6 127.7(9) . . ?
O1_6 C1_6 C3_6 117.1(9) . . ?
O2_6 C1_6 C3_6 115.1(8) . . ?
C3_6 C2_6 C7_6 117.9(9) . . ?
C3_6 C2_6 H2_6 121.0 . . ?
C7_6 C2_6 H2_6 121.0 . . ?
C2_6 C3_6 C4_6 121.4(10) . . ?
C2_6 C3_6 C1_6 118.1(8) . . ?
C4_6 C3_6 C1_6 120.4(10) . . ?
C5_6 C4_6 C3_6 118.9(13) . . ?
C5_6 C4_6 H4_6 120.6 . . ?
C3_6 C4_6 H4_6 120.6 . . ?
C6_6 C5_6 C4_6 120.7(12) . . ?
C6_6 C5_6 O5_6 121.1(13) . . ?
C4_6 C5_6 O5_6 118.0(14) . . ?
C5_6 C6_6 C7_6 121.3(11) . . ?
C5_6 C6_6 H6_6 119.4 . . ?
C7_6 C6_6 H6_6 119.4 . . ?
C6_6 C7_6 C2_6 119.9(10) . . ?
C6_6 C7_6 C8_6 121.7(9) . . ?
C2_6 C7_6 C8_6 118.4(8) . . ?
O3_6 C8_6 O4_6 128.9(9) . . ?
O3_6 C8_6 C7_6 117.5(7) . . ?
O4_6 C8_6 C7_6 113.5(8) . . ?
C1_7 O1_7 Cu7 121.9(6) . . ?
C1_7 O2_7 Cu8 120.8(7) . . ?
O2_7 C1_7 O1_7 128.8(9) . . ?
O2_7 C1_7 C3_7 115.4(9) . . ?
O1_7 C1_7 C3_7 115.8(8) . . ?
C3_7 C2_7 C3_7 116.3(13) . 6_565 ?
C3_7 C2_7 H2_7 121.9 . . ?
C3_7 C2_7 H2_7 121.9 6_565 . ?
C4_7 C3_7 C2_7 122.0(10) . . ?
C4_7 C3_7 C1_7 120.7(9) . . ?
C2_7 C3_7 C1_7 117.3(9) . . ?
C3_7 C4_7 C5_7 119.8(11) . . ?
C3_7 C4_7 H4_7 120.1 . . ?
C5_7 C4_7 H4_7 120.1 . . ?
C4_7 C5_7 C4_7 119.7(16) 6_565 . ?
C4_7 C5_7 O5_7 120.1(8) 6_565 . ?
C4_7 C5_7 O5_7 120.1(8) . . ?
C1A_8 O1A_8 Cu4 116.2(17) . . ?
C1A_8 N1A_8 C3A_8 119.8(14) . . ?
C1A_8 N1A_8 C2A_8 118.3(13) . . ?
C3A_8 N1A_8 C2A_8 121.7(12) . . ?
N1A_8 C1A_8 O1A_8 123.2(16) . . ?
N1A_8 C1A_8 H1A_8 118.4 . . ?
O1A_8 C1A_8 H1A_8 118.4 . . ?
N1A_8 C2A_8 H2AA_8 109.5 . . ?
N1A_8 C2A_8 H2AB_8 109.5 . . ?
H2AA_8 C2A_8 H2AB_8 109.5 . . ?
N1A_8 C2A_8 H2AC_8 109.5 . . ?
H2AA_8 C2A_8 H2AC_8 109.5 . . ?
H2AB_8 C2A_8 H2AC_8 109.5 . . ?
N1A_8 C3A_8 H3AA_8 109.5 . . ?
N1A_8 C3A_8 H3AB_8 109.5 . . ?
H3AA_8 C3A_8 H3AB_8 109.5 . . ?
N1A_8 C3A_8 H3AC_8 109.5 . . ?
H3AA_8 C3A_8 H3AC_8 109.5 . . ?
H3AB_8 C3A_8 H3AC_8 109.5 . . ?
C1B_8 O1B_8 Cu4 116(2) . . ?
C1B_8 N1B_8 C3B_8 121.7(16) . . ?
C1B_8 N1B_8 C2B_8 123.4(16) . . ?
C3B_8 N1B_8 C2B_8 114.8(15) . . ?
O1B_8 C1B_8 N1B_8 118(2) . . ?
O1B_8 C1B_8 H1B_8 120.8 . . ?
N1B_8 C1B_8 H1B_8 120.8 . . ?
N1B_8 C2B_8 H2BA_8 109.5 . . ?
N1B_8 C2B_8 H2BB_8 109.5 . . ?
H2BA_8 C2B_8 H2BB_8 109.5 . . ?
N1B_8 C2B_8 H2BC_8 109.5 . . ?
H2BA_8 C2B_8 H2BC_8 109.5 . . ?
H2BB_8 C2B_8 H2BC_8 109.5 . . ?
N1B_8 C3B_8 H3BA_8 109.5 . . ?
N1B_8 C3B_8 H3BB_8 109.5 . . ?
H3BA_8 C3B_8 H3BB_8 109.5 . . ?
N1B_8 C3B_8 H3BC_8 109.5 . . ?
H3BA_8 C3B_8 H3BC_8 109.5 . . ?
H3BB_8 C3B_8 H3BC_8 109.5 . . ?
C1_9 O1_9 Cu3 104.4(4) . . ?
C1_9 N1_9 C3_9 121.8 . . ?
C1_9 N1_9 C2_9 120.6 . . ?
C3_9 N1_9 C2_9 117.7 . . ?
O1_9 C1_9 N1_9 126.0 . . ?
O1_9 C1_9 H1_9 117.0 . . ?
N1_9 C1_9 H1_9 117.0 . . ?
N1_9 C2_9 H2A_9 109.5 . . ?
N1_9 C2_9 H2B_9 109.5 . . ?
H2A_9 C2_9 H2B_9 109.5 . . ?
N1_9 C2_9 H2C_9 109.5 . . ?
H2A_9 C2_9 H2C_9 109.5 . . ?
H2B_9 C2_9 H2C_9 109.5 . . ?
N1_9 C3_9 H3A_9 109.5 . . ?
N1_9 C3_9 H3B_9 109.5 . . ?
H3A_9 C3_9 H3B_9 109.5 . . ?
N1_9 C3_9 H3C_9 109.5 . . ?
H3A_9 C3_9 H3C_9 109.5 . . ?
H3B_9 C3_9 H3C_9 109.5 . . ?

loop_
_geom_bond_atom_site_label_1
_geom_bond_atom_site_label_2
_geom_bond_distance
_geom_bond_site_symmetry_2
_geom_bond_publ_flag
Cu1 O3_6 1.930(7) 5_666 ?
Cu1 O3_6 1.930(7) 6_565 ?
Cu1 O1_1 1.961(4) . ?
Cu1 O1_1 1.961(4) 2_656 ?
Cu1 O1 2.132(10) . ?
Cu1 Cu2 2.633(2) . ?
Cu2 O2_1 1.962(4) 2_656 ?
Cu2 O2_1 1.962(4) . ?
Cu2 O4_6 1.966(7) 6_565 ?
Cu2 O4_6 1.966(7) 5_666 ?
Cu2 O2 2.159(8) . ?
Cu3 O3_1 1.944(5) . ?
Cu3 O1_3 1.952(5) . ?
Cu3 O1_4 1.955(6) . ?
Cu3 O3_2 1.967(6) . ?
Cu3 O1_9 2.187(6) . ?
Cu3 Cu4 2.6528(11) . ?
Cu4 O4_2 1.945(6) . ?
Cu4 O2_4 1.960(6) . ?
Cu4 O4_1 1.970(5) . ?
Cu4 O2_3 1.987(5) . ?
Cu4 O1A_8 2.077(19) . ?
Cu4 O1B_8 2.26(2) . ?
Cu5 O3_4 1.953(5) . ?
Cu5 O3_4 1.953(5) 6_565 ?
Cu5 O1_5 1.981(6) . ?
Cu5 O1_5 1.981(5) 6_565 ?
Cu5 O3 2.162(10) . ?
Cu5 Cu6 2.631(2) . ?
Cu6 O4_4 1.952(6) . ?
Cu6 O4_4 1.952(6) 6_565 ?
Cu6 O2_5 1.961(5) . ?
Cu6 O2_5 1.961(5) 6_565 ?
Cu6 O4 2.125(9) . ?
Cu7 O1_2 1.942(5) 5_666 ?
Cu7 O1_6 1.945(6) . ?
Cu7 O1_7 1.948(6) . ?
Cu7 O3_5 1.954(5) . ?
Cu7 O5 2.149(8) . ?
Cu7 Cu8 2.6357(18) . ?
Cu8 O2_6 1.939(7) . ?
Cu8 O2_7 1.949(7) . ?
Cu8 O4_5 1.963(5) . ?
Cu8 O2_2 1.969(5) 5_666 ?
Cu8 O6 2.169(7) . ?
O1_1 C1_1 1.246(8) . ?
O2_1 C1_1 1.261(8) . ?
O3_1 C8_1 1.244(8) . ?
O4_1 C8_1 1.252(7) . ?
O5_1 C5_1 1.352(9) . ?
O5_1 C9_1 1.458(9) . ?
C1_1 C3_1 1.517(9) . ?
C2_1 C3_1 1.357(9) . ?
C2_1 C7_1 1.411(8) . ?
C2_1 H2_1 0.9500 . ?
C3_1 C4_1 1.373(10) . ?
C4_1 C5_1 1.420(9) . ?
C4_1 H4_1 0.9500 . ?
C5_1 C6_1 1.376(10) . ?
C6_1 C7_1 1.360(9) . ?
C6_1 H6_1 0.9500 . ?
C7_1 C8_1 1.531(9) . ?
C9_1 C10_1 1.492(13) . ?
C9_1 H9A_1 0.9900 . ?
C9_1 H9B_1 0.9900 . ?
C10_1 C11_1 1.61(3) . ?
C10_1 H10A_1 0.9900 . ?
C10_1 H10B_1 0.9900 . ?
O1_2 C1_2 1.252(9) . ?
O2_2 C1_2 1.261(10) . ?
O3_2 C8_2 1.208(8) . ?
O4_2 C8_2 1.232(7) . ?
O5_2 C5_2 1.383(10) . ?
O5_2 C9_2 1.421(11) . ?
C1_2 C3_2 1.511(10) . ?
C2_2 C7_2 1.375(10) . ?
C2_2 C3_2 1.394(11) . ?
C2_2 H2_2 0.9500 . ?
C3_2 C4_2 1.397(11) . ?
C4_2 C5_2 1.400(11) . ?
C4_2 H4_2 0.9500 . ?
C5_2 C6_2 1.362(12) . ?
C6_2 C7_2 1.414(11) . ?
C6_2 H6_2 0.9500 . ?
C7_2 C8_2 1.538(11) . ?
C9_2 C10_2 1.563(18) . ?
C9_2 H9A_2 0.9900 . ?
C9_2 H9B_2 0.9900 . ?
O1_3 C1_3 1.262(8) . ?
O2_3 C1_3 1.230(8) . ?
O5_3 C5_3 1.356(13) . ?
O5_3 C9_3 1.47(3) . ?
O5_3 C9_3 1.47(3) 6_565 ?
C1_3 C3_3 1.511(10) . ?
C2_3 C3_3 1.383(8) . ?
C2_3 C3_3 1.383(8) 6_565 ?
C2_3 H2_3 0.9500 . ?
C3_3 C4_3 1.403(10) . ?
C4_3 C5_3 1.389(9) . ?
C4_3 H4_3 0.9500 . ?
O1_4 C1_4 1.256(8) . ?
O2_4 C1_4 1.223(9) . ?
O3_4 C8_4 1.267(9) . ?
O4_4 C8_4 1.254(10) . ?
O5_4 C5_4 1.396(13) . ?
O5_4 C9_6 1.49(2) . ?
C1_4 C3_4 1.539(12) . ?
C2_4 C3_4 1.379(11) . ?
C2_4 C7_4 1.381(11) . ?
C2_4 H2_4 0.9500 . ?
C3_4 C4_4 1.395(12) . ?
C4_4 C5_4 1.383(16) . ?
C4_4 H4_4 0.9500 . ?
C5_4 C6_4 1.414(14) . ?
C6_4 C7_4 1.364(12) . ?
C6_4 H6_4 0.9500 . ?
C7_4 C8_4 1.508(12) . ?
O1_5 C1_5 1.202(9) . ?
O2_5 C1_5 1.283(9) . ?
O3_5 C8_5 1.216(10) . ?
O4_5 C8_5 1.273(10) . ?
O5_5 C5_5 1.388(12) . ?
O5_5 C9_5 1.440(13) . ?
C1_5 C3_5 1.548(11) . ?
C2_5 C3_5 1.369(10) . ?
C2_5 C7_5 1.396(11) . ?
C2_5 H2_5 0.9500 . ?
C3_5 C4_5 1.372(13) . ?
C4_5 C5_5 1.382(12) . ?
C4_5 H4_5 0.9500 . ?
C5_5 C6_5 1.391(12) . ?
C6_5 C7_5 1.332(12) . ?
C6_5 H6_5 0.9500 . ?
C7_5 C8_5 1.543(11) . ?
C9_5 C10_5 1.49(2) . ?
C9_5 H9A_5 0.9900 . ?
C9_5 H9B_5 0.9900 . ?
C10_5 C11_5 1.74(3) . ?
C10_5 H10A_5 0.9900 . ?
C10_5 H10B_5 0.9900 . ?
O1_6 C1_6 1.215(10) . ?
O2_6 C1_6 1.292(11) . ?
O3_6 C8_6 1.243(9) . ?
O4_6 C8_6 1.263(9) . ?
O5_6 C5_6 1.391(15) . ?
C1_6 C3_6 1.565(13) . ?
C2_6 C3_6 1.339(12) . ?
C2_6 C7_6 1.415(12) . ?
C2_6 H2_6 0.9500 . ?
C3_6 C4_6 1.402(14) . ?
C4_6 C5_6 1.376(17) . ?
C4_6 H4_6 0.9500 . ?
C5_6 C6_6 1.315(17) . ?
C6_6 C7_6 1.375(13) . ?
C6_6 H6_6 0.9500 . ?
C7_6 C8_6 1.544(13) . ?
O1_7 C1_7 1.243(11) . ?
O2_7 C1_7 1.243(10) . ?
O5_7 C5_7 1.42(2) . ?
C1_7 C3_7 1.557(13) . ?
C2_7 C3_7 1.404(12) . ?
C2_7 C3_7 1.404(11) 6_565 ?
C2_7 H2_7 0.9500 . ?
C3_7 C4_7 1.333(14) . ?
C4_7 C5_7 1.388(14) . ?
C4_7 H4_7 0.9500 . ?
O1A_8 C1A_8 1.42(3) . ?
N1A_8 C1A_8 1.380(15) . ?
N1A_8 C3A_8 1.42(2) . ?
N1A_8 C2A_8 1.65(2) . ?
C1A_8 H1A_8 0.9500 . ?
C2A_8 H2AA_8 0.9800 . ?
C2A_8 H2AB_8 0.9800 . ?
C2A_8 H2AC_8 0.9800 . ?
C3A_8 H3AA_8 0.9800 . ?
C3A_8 H3AB_8 0.9800 . ?
C3A_8 H3AC_8 0.9800 . ?
O1B_8 C1B_8 1.23(3) . ?
N1B_8 C1B_8 1.310(19) . ?
N1B_8 C3B_8 1.37(2) . ?
N1B_8 C2B_8 1.41(3) . ?
C1B_8 H1B_8 0.9500 . ?
C2B_8 H2BA_8 0.9800 . ?
C2B_8 H2BB_8 0.9800 . ?
C2B_8 H2BC_8 0.9800 . ?
C3B_8 H3BA_8 0.9800 . ?
C3B_8 H3BB_8 0.9800 . ?
C3B_8 H3BC_8 0.9800 . ?
O1_9 C1_9 1.2164 . ?
N1_9 C1_9 1.3622 . ?
N1_9 C3_9 1.4505 . ?
N1_9 C2_9 1.4537 . ?
C1_9 H1_9 0.9500 . ?
C2_9 H2A_9 0.9800 . ?
C2_9 H2B_9 0.9800 . ?
C2_9 H2C_9 0.9800 . ?
C3_9 H3A_9 0.9800 . ?
C3_9 H3B_9 0.9800 . ?
C3_9 H3C_9 0.9800 . ?

loop_
_geom_torsion_atom_site_label_1
_geom_torsion_atom_site_label_2
_geom_torsion_atom_site_label_3
_geom_torsion_atom_site_label_4
_geom_torsion
_geom_torsion_site_symmetry_1
_geom_torsion_site_symmetry_2
_geom_torsion_site_symmetry_3
_geom_torsion_site_symmetry_4
_geom_torsion_publ_flag
Cu1 O1_1 C1_1 O2_1 12.7(14) . . . . ?
Cu1 O1_1 C1_1 C3_1 -174.4(6) . . . . ?
Cu2 O2_1 C1_1 O1_1 -12.9(14) . . . . ?
Cu2 O2_1 C1_1 C3_1 174.2(6) . . . . ?
C7_1 C2_1 C3_1 C4_1 -4.8(13) . . . . ?
C7_1 C2_1 C3_1 C1_1 171.8(8) . . . . ?
O1_1 C1_1 C3_1 C2_1 11.2(13) . . . . ?
O2_1 C1_1 C3_1 C2_1 -175.2(8) . . . . ?
O1_1 C1_1 C3_1 C4_1 -172.1(8) . . . . ?
O2_1 C1_1 C3_1 C4_1 1.5(13) . . . . ?
C2_1 C3_1 C4_1 C5_1 1.4(14) . . . . ?
C1_1 C3_1 C4_1 C5_1 -175.2(9) . . . . ?
C9_1 O5_1 C5_1 C6_1 -14.3(15) . . . . ?
C9_1 O5_1 C5_1 C4_1 168.8(9) . . . . ?
C3_1 C4_1 C5_1 O5_1 -178.3(8) . . . . ?
C3_1 C4_1 C5_1 C6_1 4.5(14) . . . . ?
O5_1 C5_1 C6_1 C7_1 176.0(9) . . . . ?
C4_1 C5_1 C6_1 C7_1 -7.2(14) . . . . ?
C5_1 C6_1 C7_1 C2_1 3.9(13) . . . . ?
C5_1 C6_1 C7_1 C8_1 -179.6(8) . . . . ?
C3_1 C2_1 C7_1 C6_1 2.2(13) . . . . ?
C3_1 C2_1 C7_1 C8_1 -174.3(8) . . . . ?
Cu3 O3_1 C8_1 O4_1 -6.1(12) . . . . ?
Cu3 O3_1 C8_1 C7_1 178.2(5) . . . . ?
Cu4 O4_1 C8_1 O3_1 7.8(12) . . . . ?
Cu4 O4_1 C8_1 C7_1 -176.5(5) . . . . ?
C6_1 C7_1 C8_1 O3_1 178.1(8) . . . . ?
C2_1 C7_1 C8_1 O3_1 -5.4(12) . . . . ?
C6_1 C7_1 C8_1 O4_1 2.0(12) . . . . ?
C2_1 C7_1 C8_1 O4_1 178.5(7) . . . . ?
C5_1 O5_1 C9_1 C10_1 -166.3(10) . . . . ?
O5_1 C9_1 C10_1 C11_1 175.7(15) . . . . ?
Cu7 O1_2 C1_2 O2_2 -9.5(14) 5_666 . . . ?
Cu7 O1_2 C1_2 C3_2 174.3(5) 5_666 . . . ?
Cu8 O2_2 C1_2 O1_2 8.5(13) 5_666 . . . ?
Cu8 O2_2 C1_2 C3_2 -175.2(5) 5_666 . . . ?
C7_2 C2_2 C3_2 C4_2 0.3(12) . . . . ?
C7_2 C2_2 C3_2 C1_2 -173.5(7) . . . . ?
O1_2 C1_2 C3_2 C2_2 -11.4(12) . . . . ?
O2_2 C1_2 C3_2 C2_2 171.9(8) . . . . ?
O1_2 C1_2 C3_2 C4_2 174.8(8) . . . . ?
O2_2 C1_2 C3_2 C4_2 -1.9(12) . . . . ?
C2_2 C3_2 C4_2 C5_2 1.1(13) . . . . ?
C1_2 C3_2 C4_2 C5_2 174.9(8) . . . . ?
C9_2 O5_2 C5_2 C6_2 12.4(15) . . . . ?
C9_2 O5_2 C5_2 C4_2 -168.7(10) . . . . ?
C3_2 C4_2 C5_2 C6_2 -3.8(14) . . . . ?
C3_2 C4_2 C5_2 O5_2 177.3(8) . . . . ?
O5_2 C5_2 C6_2 C7_2 -176.3(8) . . . . ?
C4_2 C5_2 C6_2 C7_2 4.9(13) . . . . ?
C3_2 C2_2 C7_2 C6_2 0.8(11) . . . . ?
C3_2 C2_2 C7_2 C8_2 177.1(6) . . . . ?
C5_2 C6_2 C7_2 C2_2 -3.3(11) . . . . ?
C5_2 C6_2 C7_2 C8_2 -179.6(7) . . . . ?
Cu3 O3_2 C8_2 O4_2 8.1(11) . . . . ?
Cu3 O3_2 C8_2 C7_2 -178.1(4) . . . . ?
Cu4 O4_2 C8_2 O3_2 -8.9(10) . . . . ?
Cu4 O4_2 C8_2 C7_2 177.4(4) . . . . ?
C2_2 C7_2 C8_2 O3_2 6.2(9) . . . . ?
C6_2 C7_2 C8_2 O3_2 -177.5(6) . . . . ?
C2_2 C7_2 C8_2 O4_2 -179.1(6) . . . . ?
C6_2 C7_2 C8_2 O4_2 -2.8(9) . . . . ?
C5_2 O5_2 C9_2 C10_2 159.0(13) . . . . ?
Cu4 O2_3 C1_3 O1_3 5.1(13) . . . . ?
Cu4 O2_3 C1_3 C3_3 -177.1(6) . . . . ?
Cu3 O1_3 C1_3 O2_3 -4.7(13) . . . . ?
Cu3 O1_3 C1_3 C3_3 177.5(6) . . . . ?
C3_3 C2_3 C3_3 C4_3 4.0(18) 6_565 . . . ?
C3_3 C2_3 C3_3 C1_3 -174.6(7) 6_565 . . . ?
O2_3 C1_3 C3_3 C2_3 172.2(9) . . . . ?
O1_3 C1_3 C3_3 C2_3 -9.8(13) . . . . ?
O2_3 C1_3 C3_3 C4_3 -6.4(13) . . . . ?
O1_3 C1_3 C3_3 C4_3 171.6(9) . . . . ?
C2_3 C3_3 C4_3 C5_3 -2.4(17) . . . . ?
C1_3 C3_3 C4_3 C5_3 176.2(11) . . . . ?
C9_3 O5_3 C5_3 C4_3 150(2) . . . 6_565 ?
C9_3 O5_3 C5_3 C4_3 29(3) 6_565 . . 6_565 ?
C9_3 O5_3 C5_3 C4_3 -29(3) . . . . ?
C9_3 O5_3 C5_3 C4_3 -150(2) 6_565 . . . ?
C3_3 C4_3 C5_3 O5_3 -179.9(14) . . . . ?
C3_3 C4_3 C5_3 C4_3 1(2) . . . 6_565 ?
Cu4 O2_4 C1_4 O1_4 -6.1(13) . . . . ?
Cu4 O2_4 C1_4 C3_4 179.4(5) . . . . ?
Cu3 O1_4 C1_4 O2_4 6.6(12) . . . . ?
Cu3 O1_4 C1_4 C3_4 -178.8(5) . . . . ?
C7_4 C2_4 C3_4 C4_4 -0.2(15) . . . . ?
C7_4 C2_4 C3_4 C1_4 174.5(8) . . . . ?
O2_4 C1_4 C3_4 C2_4 -173.4(8) . . . . ?
O1_4 C1_4 C3_4 C2_4 11.3(12) . . . . ?
O2_4 C1_4 C3_4 C4_4 1.4(14) . . . . ?
O1_4 C1_4 C3_4 C4_4 -173.9(10) . . . . ?
C2_4 C3_4 C4_4 C5_4 -2.3(19) . . . . ?
C1_4 C3_4 C4_4 C5_4 -177.2(12) . . . . ?
C3_4 C4_4 C5_4 O5_4 -179.6(14) . . . . ?
C3_4 C4_4 C5_4 C6_4 5(2) . . . . ?
C9_6 O5_4 C5_4 C4_4 2(3) . . . . ?
C9_6 O5_4 C5_4 C6_4 177.6(18) . . . . ?
C4_4 C5_4 C6_4 C7_4 -5(2) . . . . ?
O5_4 C5_4 C6_4 C7_4 179.0(13) . . . . ?
C5_4 C6_4 C7_4 C2_4 2.6(17) . . . . ?
C5_4 C6_4 C7_4 C8_4 178.0(11) . . . . ?
C3_4 C2_4 C7_4 C6_4 0.0(14) . . . . ?
C3_4 C2_4 C7_4 C8_4 -175.3(8) . . . . ?
Cu6 O4_4 C8_4 O3_4 7.6(13) . . . . ?
Cu6 O4_4 C8_4 C7_4 -177.8(6) . . . . ?
Cu5 O3_4 C8_4 O4_4 -8.5(13) . . . . ?
Cu5 O3_4 C8_4 C7_4 176.9(5) . . . . ?
C6_4 C7_4 C8_4 O4_4 -1.6(13) . . . . ?
C2_4 C7_4 C8_4 O4_4 173.7(8) . . . . ?
C6_4 C7_4 C8_4 O3_4 173.5(9) . . . . ?
C2_4 C7_4 C8_4 O3_4 -11.1(12) . . . . ?
Cu5 O1_5 C1_5 O2_5 -7.0(12) . . . . ?
Cu5 O1_5 C1_5 C3_5 175.3(5) . . . . ?
Cu6 O2_5 C1_5 O1_5 7.7(12) . . . . ?
Cu6 O2_5 C1_5 C3_5 -174.6(5) . . . . ?
C7_5 C2_5 C3_5 C4_5 -1.1(13) . . . . ?
C7_5 C2_5 C3_5 C1_5 -175.3(8) . . . . ?
O1_5 C1_5 C3_5 C2_5 -7.1(12) . . . . ?
O2_5 C1_5 C3_5 C2_5 174.8(7) . . . . ?
O1_5 C1_5 C3_5 C4_5 178.6(8) . . . . ?
O2_5 C1_5 C3_5 C4_5 0.6(12) . . . . ?
C2_5 C3_5 C4_5 C5_5 0.9(15) . . . . ?
C1_5 C3_5 C4_5 C5_5 175.1(9) . . . . ?
C3_5 C4_5 C5_5 O5_5 178.6(10) . . . . ?
C3_5 C4_5 C5_5 C6_5 0.0(16) . . . . ?
C9_5 O5_5 C5_5 C4_5 0.2(19) . . . . ?
C9_5 O5_5 C5_5 C6_5 178.9(11) . . . . ?
C4_5 C5_5 C6_5 C7_5 -0.7(17) . . . . ?
O5_5 C5_5 C6_5 C7_5 -179.5(10) . . . . ?
C5_5 C6_5 C7_5 C2_5 0.6(16) . . . . ?
C5_5 C6_5 C7_5 C8_5 -174.1(9) . . . . ?
C3_5 C2_5 C7_5 C6_5 0.3(14) . . . . ?
C3_5 C2_5 C7_5 C8_5 175.3(8) . . . . ?
Cu7 O3_5 C8_5 O4_5 10.6(15) . . . . ?
Cu7 O3_5 C8_5 C7_5 -176.6(6) . . . . ?
Cu8 O4_5 C8_5 O3_5 -10.6(15) . . . . ?
Cu8 O4_5 C8_5 C7_5 176.3(6) . . . . ?
C6_5 C7_5 C8_5 O3_5 -177.6(10) . . . . ?
C2_5 C7_5 C8_5 O3_5 7.6(14) . . . . ?
C6_5 C7_5 C8_5 O4_5 -3.7(14) . . . . ?
C2_5 C7_5 C8_5 O4_5 -178.6(8) . . . . ?
C5_5 O5_5 C9_5 C10_5 -170.7(13) . . . . ?
O5_5 C9_5 C10_5 C11_5 162.7(17) . . . . ?
Cu7 O1_6 C1_6 O2_6 -7.6(11) . . . . ?
Cu7 O1_6 C1_6 C3_6 177.2(4) . . . . ?
Cu8 O2_6 C1_6 O1_6 8.4(11) . . . . ?
Cu8 O2_6 C1_6 C3_6 -176.3(4) . . . . ?
C7_6 C2_6 C3_6 C4_6 -0.6(12) . . . . ?
C7_6 C2_6 C3_6 C1_6 -176.5(6) . . . . ?
O1_6 C1_6 C3_6 C2_6 -8.2(10) . . . . ?
O2_6 C1_6 C3_6 C2_6 176.0(7) . . . . ?
O1_6 C1_6 C3_6 C4_6 175.9(8) . . . . ?
O2_6 C1_6 C3_6 C4_6 0.1(11) . . . . ?
C2_6 C3_6 C4_6 C5_6 1.4(16) . . . . ?
C1_6 C3_6 C4_6 C5_6 177.1(10) . . . . ?
C3_6 C4_6 C5_6 C6_6 -1(2) . . . . ?
C3_6 C4_6 C5_6 O5_6 174.1(12) . . . . ?
C4_6 C5_6 C6_6 C7_6 0(2) . . . . ?
O5_6 C5_6 C6_6 C7_6 -174.9(13) . . . . ?
C5_6 C6_6 C7_6 C2_6 0.6(17) . . . . ?
C5_6 C6_6 C7_6 C8_6 -177.8(11) . . . . ?
C3_6 C2_6 C7_6 C6_6 -0.3(11) . . . . ?
C3_6 C2_6 C7_6 C8_6 178.1(6) . . . . ?
Cu1 O3_6 C8_6 O4_6 6.6(10) 5_666 . . . ?
Cu1 O3_6 C8_6 C7_6 -178.2(4) 5_666 . . . ?
Cu2 O4_6 C8_6 O3_6 -6.6(10) 5_666 . . . ?
Cu2 O4_6 C8_6 C7_6 178.1(4) 5_666 . . . ?
C6_6 C7_6 C8_6 O3_6 -173.0(8) . . . . ?
C2_6 C7_6 C8_6 O3_6 8.6(9) . . . . ?
C6_6 C7_6 C8_6 O4_6 2.9(10) . . . . ?
C2_6 C7_6 C8_6 O4_6 -175.5(6) . . . . ?
Cu8 O2_7 C1_7 O1_7 4.6(11) . . . . ?
Cu8 O2_7 C1_7 C3_7 -175.2(5) . . . . ?
Cu7 O1_7 C1_7 O2_7 -4.5(12) . . . . ?
Cu7 O1_7 C1_7 C3_7 175.3(5) . . . . ?
C3_7 C2_7 C3_7 C4_7 7.4(16) 6_565 . . . ?
C3_7 C2_7 C3_7 C1_7 -173.6(5) 6_565 . . . ?
O2_7 C1_7 C3_7 C4_7 -3.8(12) . . . . ?
O1_7 C1_7 C3_7 C4_7 176.4(8) . . . . ?
O2_7 C1_7 C3_7 C2_7 177.2(8) . . . . ?
O1_7 C1_7 C3_7 C2_7 -2.7(11) . . . . ?
C2_7 C3_7 C4_7 C5_7 -2.9(18) . . . . ?
C1_7 C3_7 C4_7 C5_7 178.1(12) . . . . ?
C3_7 C4_7 C5_7 C4_7 -2(3) . . . 6_565 ?
C3_7 C4_7 C5_7 O5_7 -177.5(14) . . . . ?
C3A_8 N1A_8 C1A_8 O1A_8 -178.3(19) . . . . ?
C2A_8 N1A_8 C1A_8 O1A_8 6(3) . . . . ?
Cu4 O1A_8 C1A_8 N1A_8 172.5(14) . . . . ?
Cu4 O1B_8 C1B_8 N1B_8 -170.8(16) . . . . ?
C3B_8 N1B_8 C1B_8 O1B_8 175(2) . . . . ?
C2B_8 N1B_8 C1B_8 O1B_8 -10(3) . . . . ?
Cu3 O1_9 C1_9 N1_9 172.4(6) . . . . ?
C3_9 N1_9 C1_9 O1_9 179.9 . . . . ?
C2_9 N1_9 C1_9 O1_9 0.0 . . . . ?
